data_7221258
loop_
_publ_author_name
'Volk, K.'
'Schaefer, H.'

_publ_section_title
;
 Rb Sb3 S5 H2 O, ein neuer Formel- und Strukturtyp bei Thioantimoniten
;
_journal_name_full
;
Zeitschrift fuer Naturforschung, Teil B. Anorganische Chemie, Organische 
Chemie (33,1978-41,1986)
;
_journal_page_first 172
_journal_page_last 175
_journal_volume 34
_journal_year 1979
_chemical_formula_sum 'H2 O Rb S5 Sb3'
_chemical_name_systematic 'Rb Sb3 S5 H2 O'
_space_group_IT_number 2
_symmetry_space_group_name_Hall '-P 1'
_symmetry_space_group_name_H-M 'P -1'
_cell_angle_alpha 87.09
_cell_angle_beta 100.33
_cell_angle_gamma 102.39
_cell_formula_units_Z 2
_cell_length_a 10.536
_cell_length_b 8.938
_cell_length_c 5.99
_cell_volume 541.971
_citation_journal_id_ASTM ZNBAD2
_cod_data_source_file Volk_ZNBAD2_1979_195.cif
_cod_data_source_block H2O1Rb1S5Sb3
_cod_original_cell_volume 541.9708
_cod_original_formula_sum 'H2 O1 Rb1 S5 Sb3'
_cod_database_code 7221258

loop_
_symmetry_equiv_pos_as_xyz
x,y,z
-x,-y,-z

loop_
_atom_site_label
_atom_site_type_symbol
_atom_site_fract_x
_atom_site_fract_y
_atom_site_fract_z
_atom_site_occupancy
_atom_site_U_iso_or_equiv
S1 S-2 0.3509 0.901 0.3285 1 0.0
S3 S-2 0.4386 0.6036 0.6841 1 0.0
Sb1 Sb+3 0.43898 0.65454 0.2845 1 0.0
Sb2 Sb+3 0.14138 0.54102 0.7215 1 0.0
Rb1 Rb+1 0.1846 0.1814 0.1639 1 0.0
O1 O-2 0.0173 0.8624 0.218 1 0.0
S2 S-2 0.1089 0.5126 0.3101 1 0.0
S5 S-2 0.0864 0.1895 0.7112 1 0.0
Sb3 Sb+3 0.38741 0.9291 0.7393 1 0.0
S4 S-2 0.1458 0.8127 0.7514 1 0.0
